data_4317848
loop_
_publ_author_name
'Bret J. S. Johnson'
'Rick C. Schroden'
'Changcheng Zhu'
'Victor G. Young'
'Andreas Stein'

_publ_section_title
;
 Design and Analysis of Chain and Network Structures from Organic
 Derivatives of Polyoxometalate Clusters
;
_journal_name_full 'Inorganic Chemistry'
_journal_page_first 2213
_journal_page_last 2218
_journal_paper_doi 10.1021/ic010820s
_journal_volume 41
_journal_year 2002
_chemical_compound_source 'B. Johnson / Prof. A. Stein'
_chemical_formula_sum 'C24 H24 As4 Mo12 N4 O46'
_chemical_formula_weight 2555.43
_chemical_name_common 97088a
_chemical_name_systematic
;
  ?
;
_space_group_IT_number 122
_symmetry_cell_setting tetragonal
_symmetry_space_group_name_Hall 'I -4 2bw'
_symmetry_space_group_name_H-M 'I -4 2 d'
_atom_sites_solution_hydrogens geom
_atom_sites_solution_primary direct
_atom_sites_solution_secondary difmap
_audit_creation_method SHELXL
_cell_angle_alpha 90.00
_cell_angle_beta 90.00
_cell_angle_gamma 90.00
_cell_formula_units_Z 4
_cell_length_a 26.8869(2)
_cell_length_b 26.8869(2)
_cell_length_c 11.7327(1)
_cell_measurement_temperature 173(2)
_cell_volume 8481.63(11)
_computing_structure_refinement 'SHELXL-93 (Sheldrick, 1993)'
_computing_structure_solution 'SHELXS-86 (Sheldrick, 1990)'
_diffrn_ambient_temperature 173(2)
_diffrn_radiation_monochromator graphite
_diffrn_radiation_source 'fine-focus sealed tube'
_diffrn_radiation_type MoK\a
_diffrn_radiation_wavelength 0.71073
_diffrn_reflns_av_R_equivalents 0.1030
_diffrn_reflns_av_sigmaI/netI 0.0880
_diffrn_reflns_limit_h_max 22
_diffrn_reflns_limit_h_min -22
_diffrn_reflns_limit_k_max 32
_diffrn_reflns_limit_k_min 0
_diffrn_reflns_limit_l_max 13
_diffrn_reflns_limit_l_min 0
_diffrn_reflns_number 3737
_diffrn_reflns_theta_max 25.02
_diffrn_reflns_theta_min 1.51
_exptl_absorpt_coefficient_mu 3.336
_exptl_absorpt_correction_T_max 1.000
_exptl_absorpt_correction_T_min 0.453
_exptl_absorpt_correction_type 'SADABS (Sheldrick, 1996)'
_exptl_crystal_colour Yellow
_exptl_crystal_density_diffrn 2.001
_exptl_crystal_description Needle
_exptl_crystal_F_000 4800
_exptl_crystal_size_max 0.55
_exptl_crystal_size_mid 0.13
_exptl_crystal_size_min 0.06
_refine_diff_density_max 1.048
_refine_diff_density_min -1.078
_refine_diff_density_rms 0.192
_refine_ls_abs_structure_details 'Flack H D (1983), Acta Cryst. A39, 876-881'
_refine_ls_abs_structure_Flack 0.08(2)
_refine_ls_extinction_method none
_refine_ls_goodness_of_fit_all 0.980
_refine_ls_goodness_of_fit_obs 1.061
_refine_ls_matrix_type full
_refine_ls_number_parameters 190
_refine_ls_number_reflns 3733
_refine_ls_number_restraints 49
_refine_ls_restrained_S_all 1.029
_refine_ls_restrained_S_obs 1.072
_refine_ls_R_factor_all 0.0668
_refine_ls_R_factor_obs 0.0540
_refine_ls_shift/esd_max 0.000
_refine_ls_shift/esd_mean 0.000
_refine_ls_structure_factor_coef Fsqd
_refine_ls_weighting_details 'w=1/[\s^2^(Fo^2^)+(0.0713P)^2^+0.0000P] where P=(Fo^2^+2Fc^2^)/3'
_refine_ls_weighting_scheme calc
_refine_ls_wR_factor_all 0.1313
_refine_ls_wR_factor_obs 0.1219
_reflns_number_observed 2987
_reflns_number_total 3737
_reflns_observed_criterion >2sigma(I)
_cod_data_source_file ic010820s_3.cif
_cod_data_source_block 97088a
_cod_depositor_comments
;
The following automatic conversions were performed:

'_symmetry_cell_setting' value 'Tetragonal' changed to 'tetragonal'
according to the built-in table from CIF Core dictionary named
'cif_core.dic' version 2.4.1 from 2010-06-29.

Automatic conversion script
Id: cif_fix_values 1646 2011-03-28 12:23:43Z adriana 

The following automatic conversions were performed:

'_refine_ls_weighting_scheme' value 'calc
w=1/[\s^2^(Fo^2^)+(0.0713P)^2^+0.0000P] where P=(Fo^2^+2Fc^2^)/3' was
changed to 'calc'. New tag '_refine_ls_weighting_details' was
created. The value of the new tag was set to
'w=1/[\s^2^(Fo^2^)+(0.0713P)^2^+0.0000P] where P=(Fo^2^+2Fc^2^)/3'.

Automatic conversion script
Id: cif_fix_values 3143 2015-03-26 13:38:13Z robertas 
;
_cod_original_cell_volume 8481.6(1)
_cod_database_code 4317848

loop_
_symmetry_equiv_pos_as_xyz
'x, y, z'
'-x, -y, z'
'y, -x, -z'
'-y, x, -z'
'-x+1/2, y, -z+3/4'
'x+1/2, -y, -z+3/4'
'-y+1/2, -x, z+3/4'
'y+1/2, x, z+3/4'
'x+1/2, y+1/2, z+1/2'
'-x+1/2, -y+1/2, z+1/2'
'y+1/2, -x+1/2, -z+1/2'
'-y+1/2, x+1/2, -z+1/2'
'-x+1, y+1/2, -z+5/4'
'x+1, -y+1/2, -z+5/4'
'-y+1, -x+1/2, z+5/4'
'y+1, x+1/2, z+5/4'

loop_
_atom_site_aniso_label
_atom_site_aniso_U_11
_atom_site_aniso_U_22
_atom_site_aniso_U_33
_atom_site_aniso_U_23
_atom_site_aniso_U_13
_atom_site_aniso_U_12
Mo1 0.0336(5) 0.0340(5) 0.0141(5) -0.0012(5) 0.0035(5) -0.0075(5)
Mo2 0.0433(7) 0.0348(6) 0.0068(5) 0.0022(4) -0.0017(5) -0.0055(5)
Mo3 0.0402(6) 0.0301(5) 0.0137(6) 0.0010(5) -0.0011(5) -0.0001(5)
O1 0.055(6) 0.034(5) 0.017(5) 0.006(4) 0.001(4) 0.001(4)
O2 0.036(5) 0.033(4) 0.021(5) 0.005(4) 0.006(4) 0.014(4)
O3 0.035(4) 0.042(5) 0.011(5) -0.004(4) 0.003(3) 0.010(4)
O4 0.050(6) 0.045(5) 0.030(6) 0.011(4) -0.005(4) -0.006(5)
O5 0.057(6) 0.066(6) 0.024(5) -0.003(5) 0.014(5) -0.028(5)
O6 0.049(5) 0.028(4) 0.020(5) 0.004(4) 0.001(4) 0.000(4)
O7 0.029(5) 0.067(7) 0.040(6) -0.010(5) 0.002(4) 0.003(5)
O8 0.078(7) 0.078(7) 0.010(5) 0.004(5) 0.016(5) -0.017(6)
O9 0.017(5) 0.040(6) 0.016(6) 0.000 0.000 -0.009(5)
O10 0.048(5) 0.052(5) 0.018(5) -0.013(4) -0.014(4) -0.006(4)
O11 0.064(6) 0.034(5) 0.037(6) 0.024(4) 0.003(5) -0.005(5)
O12 0.074(7) 0.034(5) 0.030(5) 0.022(4) 0.006(5) 0.011(5)
As1 0.0316(6) 0.0342(6) 0.0112(6) -0.0007(5) 0.0000(5) 0.0015(5)
As1' 0.0316(6) 0.0342(6) 0.0112(6) -0.0007(5) 0.0000(5) 0.0015(5)

loop_
_atom_site_label
_atom_site_type_symbol
_atom_site_fract_x
_atom_site_fract_y
_atom_site_fract_z
_atom_site_U_iso_or_equiv
_atom_site_thermal_displace_type
_atom_site_occupancy
_atom_site_calc_flag
_atom_site_refinement_flags
_atom_site_disorder_group
Mo1 Mo -0.10593(4) 0.39881(4) 0.36322(9) 0.0273(3) Uani 1 d . .
Mo2 Mo -0.02484(4) 0.43555(4) 0.56847(8) 0.0283(3) Uani 1 d . .
Mo3 Mo 0.01324(4) 0.35469(4) 0.36444(9) 0.0280(3) Uani 1 d . .
O1 O -0.0437(3) 0.3796(3) 0.4553(7) 0.035(2) Uani 1 d . .
O2 O -0.0668(3) 0.4714(3) 0.4197(7) 0.030(2) Uani 1 d . .
O3 O 0.0308(3) 0.4355(3) 0.4171(6) 0.029(2) Uani 1 d . .
O4 O -0.0369(3) 0.3993(3) 0.2471(7) 0.042(2) Uani 1 d . .
O5 O -0.1166(3) 0.3405(4) 0.3147(8) 0.049(3) Uani 1 d . .
O6 O -0.1362(3) 0.4396(3) 0.2509(7) 0.033(2) Uani 1 d . .
O7 O -0.1467(3) 0.4052(4) 0.4735(8) 0.045(2) Uani 1 d . .
O8 O -0.0774(4) 0.4349(4) 0.6462(8) 0.055(3) Uani 1 d . .
O9 O 0.0000 0.5000 0.5959(9) 0.024(3) Uani 1 d S .
O10 O 0.0151(3) 0.3998(3) 0.6437(7) 0.039(2) Uani 1 d . .
O11 O 0.0507(4) 0.3312(3) 0.4742(8) 0.045(2) Uani 1 d . .
O12 O -0.0168(4) 0.3021(3) 0.3158(7) 0.046(2) Uani 1 d . .
As1 As 0.08146(4) 0.46903(4) 0.39221(10) 0.0257(3) Uani 0.50 d PD 1
C1 C 0.1348(7) 0.4525(6) 0.4966(19) 0.029(4) Uiso 0.50 d PD 1
C2 C 0.1272(8) 0.4546(8) 0.6157(23) 0.072(7) Uiso 0.50 d PD 1
H2A H 0.0971(8) 0.4668(8) 0.6479(23) 0.086 Uiso 0.50 calc PR 1
C3 C 0.1661(7) 0.4380(8) 0.6825(19) 0.048(6) Uiso 0.50 d PD 1
H3A H 0.1637(7) 0.4398(8) 0.7632(19) 0.057 Uiso 0.50 calc PR 1
C4 C 0.2103(7) 0.4178(7) 0.6305(17) 0.042(5) Uiso 0.50 d PD 1
N1 N 0.2540(7) 0.3995(7) 0.6947(18) 0.049(5) Uiso 0.50 d PD 1
H1A H 0.2541(7) 0.4006(7) 0.7697(18) 0.058 Uiso 0.50 calc PR 1
H1B H 0.2799(7) 0.3877(7) 0.6579(18) 0.058 Uiso 0.50 calc PR 1
C5 C 0.2135(6) 0.4158(6) 0.5077(15) 0.019(3) Uiso 0.50 d PD 1
H5B H 0.2420(6) 0.4017(6) 0.4723(15) 0.023 Uiso 0.50 calc PR 1
C6 C 0.1763(7) 0.4337(7) 0.4438(17) 0.025(4) Uiso 0.50 d PD 1
H6B H 0.1786(7) 0.4334(7) 0.3630(17) 0.030 Uiso 0.50 calc PR 1
As1' As 0.08146(4) 0.46903(4) 0.39221(10) 0.0257(3) Uani 0.50 d PD 2
C1' C 0.1342(7) 0.4401(6) 0.4864(18) 0.029(4) Uiso 0.50 d PD 2
C2' C 0.1209(8) 0.4361(8) 0.6034(23) 0.072(7) Uiso 0.50 d PD 2
H2A' H 0.0900(8) 0.4481(8) 0.6314(23) 0.086 Uiso 0.50 calc PR 2
C3' C 0.1550(7) 0.4142(8) 0.6730(19) 0.048(6) Uiso 0.50 d PD 2
H3A' H 0.1485(7) 0.4126(8) 0.7525(19) 0.057 Uiso 0.50 calc PR 2
C4' C 0.2008(7) 0.3933(7) 0.6298(17) 0.042(5) Uiso 0.50 d PD 2
N1' N 0.2395(7) 0.3700(7) 0.7019(18) 0.049(5) Uiso 0.50 d PD 2
H1A' H 0.2354(7) 0.3682(7) 0.7762(18) 0.058 Uiso 0.50 calc PR 2
H1B' H 0.2667(7) 0.3579(7) 0.6704(18) 0.058 Uiso 0.50 calc PR 2
C5' C 0.2105(6) 0.3973(6) 0.5086(15) 0.019(3) Uiso 0.50 d PD 2
H5B' H 0.2406(6) 0.3845(6) 0.4782(15) 0.023 Uiso 0.50 calc PR 2
C6' C 0.1772(7) 0.4188(7) 0.4388(17) 0.025(4) Uiso 0.50 d PD 2
H6B' H 0.1826(7) 0.4196(7) 0.3588(17) 0.030 Uiso 0.50 calc PR 2

loop_
_atom_type_symbol
_atom_type_description
_atom_type_scat_dispersion_real
_atom_type_scat_dispersion_imag
_atom_type_scat_source
C C 0.0033 0.0016 'International Tables Vol C Tables 4.2.6.8 and 6.1.1.4'
H H 0.0000 0.0000 'International Tables Vol C Tables 4.2.6.8 and 6.1.1.4'
N N 0.0061 0.0033 'International Tables Vol C Tables 4.2.6.8 and 6.1.1.4'
O O 0.0106 0.0060 'International Tables Vol C Tables 4.2.6.8 and 6.1.1.4'
As As 0.0499 2.0058 'International Tables Vol C Tables 4.2.6.8 and 6.1.1.4'
Mo Mo -1.6832 0.6857 'International Tables Vol C Tables 4.2.6.8 and 6.1.1.4'

loop_
_geom_angle_atom_site_label_1
_geom_angle_atom_site_label_2
_geom_angle_atom_site_label_3
_geom_angle
_geom_angle_site_symmetry_1
_geom_angle_site_symmetry_3
_geom_angle_publ_flag
O5 Mo1 O7 103.9(4) . . ?
O5 Mo1 O6 103.2(4) . . ?
O7 Mo1 O6 101.1(4) . . ?
O5 Mo1 O1 94.8(4) . . ?
O7 Mo1 O1 98.6(4) . . ?
O6 Mo1 O1 149.1(4) . . ?
O5 Mo1 O4 86.8(4) . . ?
O7 Mo1 O4 165.2(4) . . ?
O6 Mo1 O4 86.0(3) . . ?
O1 Mo1 O4 69.9(3) . . ?
O5 Mo1 O2 162.7(4) . . ?
O7 Mo1 O2 89.4(4) . . ?
O6 Mo1 O2 84.6(3) . . ?
O1 Mo1 O2 72.0(3) . . ?
O4 Mo1 O2 78.3(3) . . ?
O8 Mo2 O10 104.1(5) . . ?
O8 Mo2 O9 102.4(4) . . ?
O10 Mo2 O9 102.0(3) . . ?
O8 Mo2 O1 97.7(4) . . ?
O10 Mo2 O1 94.4(4) . . ?
O9 Mo2 O1 149.8(4) . . ?
O8 Mo2 O2 90.2(4) . . ?
O10 Mo2 O2 161.8(3) . . ?
O9 Mo2 O2 85.3(3) . . ?
O1 Mo2 O2 72.3(3) . . ?
O8 Mo2 O3 162.9(4) . . ?
O10 Mo2 O3 89.4(3) . . ?
O9 Mo2 O3 84.4(3) . . ?
O1 Mo2 O3 70.5(3) . . ?
O2 Mo2 O3 74.6(3) . . ?
O12 Mo3 O11 102.5(4) . . ?
O12 Mo3 O6 100.7(4) . 12 ?
O11 Mo3 O6 100.9(4) . 12 ?
O12 Mo3 O1 95.4(4) . . ?
O11 Mo3 O1 99.8(4) . . ?
O6 Mo3 O1 150.2(4) 12 . ?
O12 Mo3 O4 87.5(4) . . ?
O11 Mo3 O4 167.8(4) . . ?
O6 Mo3 O4 83.9(3) 12 . ?
O1 Mo3 O4 71.9(3) . . ?
O12 Mo3 O3 162.9(4) . . ?
O11 Mo3 O3 91.4(4) . . ?
O6 Mo3 O3 86.1(3) 12 . ?
O1 Mo3 O3 72.3(3) . . ?
O4 Mo3 O3 77.6(3) . . ?
Mo3 O1 Mo1 115.5(4) . . ?
Mo3 O1 Mo2 113.7(4) . . ?
Mo1 O1 Mo2 110.7(4) . . ?
As1' O2 Mo2 131.5(4) 2_565 . ?
As1 O2 Mo2 131.5(4) 2_565 . ?
As1' O2 Mo1 130.0(4) 2_565 . ?
As1 O2 Mo1 130.0(4) 2_565 . ?
Mo2 O2 Mo1 95.0(3) . . ?
As1' O3 Mo3 129.2(4) . . ?
As1 O3 Mo3 129.2(4) . . ?
As1' O3 Mo2 131.5(4) . . ?
As1 O3 Mo2 131.5(4) . . ?
Mo3 O3 Mo2 94.3(3) . . ?
As1' O4 Mo3 132.8(5) 11_455 . ?
As1 O4 Mo3 132.8(5) 11_455 . ?
As1' O4 Mo1 129.7(5) 11_455 . ?
As1 O4 Mo1 129.7(5) 11_455 . ?
Mo3 O4 Mo1 96.7(3) . . ?
Mo3 O6 Mo1 161.9(5) 11_455 . ?
Mo2 O9 Mo2 160.3(6) . 2_565 ?
O3 As1 O2 107.0(4) . 2_565 ?
O3 As1 O4 111.3(4) . 12 ?
O2 As1 O4 109.9(4) 2_565 12 ?
O3 As1 C1 111.8(6) . . ?
O2 As1 C1 105.8(6) 2_565 . ?
O4 As1 C1 110.9(7) 12 . ?
C6 C1 C2 125.4(17) . . ?
C6 C1 As1 113.6(14) . . ?
C2 C1 As1 120.5(15) . . ?
C3 C2 C1 116.0(17) . . ?
C2 C3 C4 120.4(17) . . ?
C3 C4 C5 119.1(17) . . ?
C3 C4 N1 124.3(16) . . ?
C5 C4 N1 116.6(14) . . ?
C6 C5 C4 120.0(15) . . ?
C5 C6 C1 119.1(16) . . ?
O3 As1' O2 107.0(4) . 2_565 ?
O3 As1' O4 111.3(4) . 12 ?
O2 As1' O4 109.9(4) 2_565 12 ?
O3 As1' C1' 106.2(6) . . ?
O2 As1' C1' 116.1(6) 2_565 . ?
O4 As1' C1' 106.4(7) 12 . ?
C6' C1' C2' 124.0(17) . . ?
C6' C1' As1' 122.2(14) . . ?
C2' C1' As1' 113.1(14) . . ?
C3' C2' C1' 116.2(17) . . ?
C2' C3' C4' 122.1(17) . . ?
C3' C4' C5' 118.0(17) . . ?
C3' C4' N1' 124.3(15) . . ?
C5' C4' N1' 117.7(14) . . ?
C6' C5' C4' 120.6(15) . . ?
C5' C6' C1' 118.7(15) . . ?

loop_
_geom_bond_atom_site_label_1
_geom_bond_atom_site_label_2
_geom_bond_distance
_geom_bond_site_symmetry_2
_geom_bond_publ_flag
Mo1 O5 1.691(9) . ?
Mo1 O7 1.705(8) . ?
Mo1 O6 1.897(8) . ?
Mo1 O1 2.058(9) . ?
Mo1 O4 2.303(9) . ?
Mo1 O2 2.314(8) . ?
Mo2 O8 1.682(9) . ?
Mo2 O10 1.690(9) . ?
Mo2 O9 1.885(2) . ?
Mo2 O1 2.069(9) . ?
Mo2 O2 2.291(8) . ?
Mo2 O3 2.322(8) . ?
Mo3 O12 1.726(9) . ?
Mo3 O11 1.753(9) . ?
Mo3 O6 1.871(8) 12 ?
Mo3 O1 1.982(8) . ?
Mo3 O4 2.270(9) . ?
Mo3 O3 2.307(8) . ?
O2 As1' 1.681(7) 2_565 ?
O2 As1 1.681(7) 2_565 ?
O3 As1' 1.660(8) . ?
O3 As1 1.660(8) . ?
O4 As1' 1.722(8) 11_455 ?
O4 As1 1.722(8) 11_455 ?
O6 Mo3 1.871(8) 11_455 ?
O9 Mo2 1.885(2) 2_565 ?
As1 O2 1.681(7) 2_565 ?
As1 O4 1.722(8) 12 ?
As1 C1 1.94(2) . ?
C1 C6 1.37(2) . ?
C1 C2 1.41(2) . ?
C2 C3 1.38(2) . ?
C3 C4 1.44(2) . ?
C4 C5 1.44(2) . ?
C4 N1 1.48(2) . ?
C5 C6 1.34(2) . ?
As1' O2 1.681(7) 2_565 ?
As1' O4 1.722(8) 12 ?
As1' C1' 1.96(2) . ?
C1' C6' 1.41(2) . ?
C1' C2' 1.42(2) . ?
C2' C3' 1.36(2) . ?
C3' C4' 1.44(2) . ?
C4' C5' 1.45(2) . ?
C4' N1' 1.48(2) . ?
C5' C6' 1.34(2) . ?

loop_
_geom_torsion_atom_site_label_1
_geom_torsion_atom_site_label_2
_geom_torsion_atom_site_label_3
_geom_torsion_atom_site_label_4
_geom_torsion
_geom_torsion_site_symmetry_1
_geom_torsion_site_symmetry_2
_geom_torsion_site_symmetry_3
_geom_torsion_site_symmetry_4
_geom_torsion_publ_flag
O12 Mo3 O1 Mo1 -64.4(5) . . . . ?
O11 Mo3 O1 Mo1 -168.0(4) . . . . ?
O6 Mo3 O1 Mo1 58.4(9) 12 . . . ?
O4 Mo3 O1 Mo1 21.2(4) . . . . ?
O3 Mo3 O1 Mo1 103.6(4) . . . . ?
O12 Mo3 O1 Mo2 166.0(4) . . . . ?
O11 Mo3 O1 Mo2 62.3(5) . . . . ?
O6 Mo3 O1 Mo2 -71.3(8) 12 . . . ?
O4 Mo3 O1 Mo2 -108.4(4) . . . . ?
O3 Mo3 O1 Mo2 -26.0(3) . . . . ?
O5 Mo1 O1 Mo3 63.7(5) . . . . ?
O7 Mo1 O1 Mo3 168.5(5) . . . . ?
O6 Mo1 O1 Mo3 -62.2(8) . . . . ?
O4 Mo1 O1 Mo3 -21.1(4) . . . . ?
O2 Mo1 O1 Mo3 -104.9(4) . . . . ?
O5 Mo1 O1 Mo2 -165.3(4) . . . . ?
O7 Mo1 O1 Mo2 -60.5(5) . . . . ?
O6 Mo1 O1 Mo2 68.9(8) . . . . ?
O4 Mo1 O1 Mo2 109.9(4) . . . . ?
O2 Mo1 O1 Mo2 26.1(3) . . . . ?
O8 Mo2 O1 Mo3 -166.6(5) . . . . ?
O10 Mo2 O1 Mo3 -61.7(5) . . . . ?
O9 Mo2 O1 Mo3 61.7(7) . . . . ?
O2 Mo2 O1 Mo3 105.6(4) . . . . ?
O3 Mo2 O1 Mo3 26.1(3) . . . . ?
O8 Mo2 O1 Mo1 61.4(5) . . . . ?
O10 Mo2 O1 Mo1 166.3(4) . . . . ?
O9 Mo2 O1 Mo1 -70.3(6) . . . . ?
O2 Mo2 O1 Mo1 -26.3(3) . . . . ?
O3 Mo2 O1 Mo1 -105.9(4) . . . . ?
O8 Mo2 O2 As1' 83.4(6) . . . 2_565 ?
O10 Mo2 O2 As1' -133.8(10) . . . 2_565 ?
O9 Mo2 O2 As1' -19.0(5) . . . 2_565 ?
O1 Mo2 O2 As1' -178.5(6) . . . 2_565 ?
O3 Mo2 O2 As1' -104.5(6) . . . 2_565 ?
O8 Mo2 O2 As1 83.4(6) . . . 2_565 ?
O10 Mo2 O2 As1 -133.8(10) . . . 2_565 ?
O9 Mo2 O2 As1 -19.0(5) . . . 2_565 ?
O1 Mo2 O2 As1 -178.5(6) . . . 2_565 ?
O3 Mo2 O2 As1 -104.5(6) . . . 2_565 ?
O8 Mo2 O2 Mo1 -76.3(4) . . . . ?
O10 Mo2 O2 Mo1 66.4(12) . . . . ?
O9 Mo2 O2 Mo1 -178.7(3) . . . . ?
O1 Mo2 O2 Mo1 21.8(3) . . . . ?
O3 Mo2 O2 Mo1 95.7(3) . . . . ?
O5 Mo1 O2 As1' 136.3(11) . . . 2_565 ?
O7 Mo1 O2 As1' -82.9(6) . . . 2_565 ?
O6 Mo1 O2 As1' 18.4(5) . . . 2_565 ?
O1 Mo1 O2 As1' 177.9(6) . . . 2_565 ?
O4 Mo1 O2 As1' 105.4(6) . . . 2_565 ?
O5 Mo1 O2 As1 136.3(11) . . . 2_565 ?
O7 Mo1 O2 As1 -82.9(6) . . . 2_565 ?
O6 Mo1 O2 As1 18.4(5) . . . 2_565 ?
O1 Mo1 O2 As1 177.9(6) . . . 2_565 ?
O4 Mo1 O2 As1 105.4(6) . . . 2_565 ?
O5 Mo1 O2 Mo2 -63.4(13) . . . . ?
O7 Mo1 O2 Mo2 77.3(4) . . . . ?
O6 Mo1 O2 Mo2 178.6(3) . . . . ?
O1 Mo1 O2 Mo2 -21.9(3) . . . . ?
O4 Mo1 O2 Mo2 -94.4(3) . . . . ?
O12 Mo3 O3 As1' -137.2(11) . . . . ?
O11 Mo3 O3 As1' 77.9(6) . . . . ?
O6 Mo3 O3 As1' -22.9(6) 12 . . . ?
O1 Mo3 O3 As1' 177.8(6) . . . . ?
O4 Mo3 O3 As1' -107.6(6) . . . . ?
O12 Mo3 O3 As1 -137.2(11) . . . . ?
O11 Mo3 O3 As1 77.9(6) . . . . ?
O6 Mo3 O3 As1 -22.9(6) 12 . . . ?
O1 Mo3 O3 As1 177.8(6) . . . . ?
O4 Mo3 O3 As1 -107.6(6) . . . . ?
O12 Mo3 O3 Mo2 66.0(12) . . . . ?
O11 Mo3 O3 Mo2 -78.8(4) . . . . ?
O6 Mo3 O3 Mo2 -179.7(3) 12 . . . ?
O1 Mo3 O3 Mo2 21.0(3) . . . . ?
O4 Mo3 O3 Mo2 95.7(3) . . . . ?
O8 Mo2 O3 As1' 135.6(13) . . . . ?
O10 Mo2 O3 As1' -81.3(6) . . . . ?
O9 Mo2 O3 As1' 20.9(6) . . . . ?
O1 Mo2 O3 As1' -176.2(6) . . . . ?
O2 Mo2 O3 As1' 107.5(6) . . . . ?
O8 Mo2 O3 As1 135.6(13) . . . . ?
O10 Mo2 O3 As1 -81.3(6) . . . . ?
O9 Mo2 O3 As1 20.9(6) . . . . ?
O1 Mo2 O3 As1 -176.2(6) . . . . ?
O2 Mo2 O3 As1 107.5(6) . . . . ?
O8 Mo2 O3 Mo3 -68.5(14) . . . . ?
O10 Mo2 O3 Mo3 74.6(3) . . . . ?
O9 Mo2 O3 Mo3 176.8(3) . . . . ?
O1 Mo2 O3 Mo3 -20.3(3) . . . . ?
O2 Mo2 O3 Mo3 -96.6(3) . . . . ?
O12 Mo3 O4 As1' -90.4(7) . . . 11_455 ?
O11 Mo3 O4 As1' 124.7(16) . . . 11_455 ?
O6 Mo3 O4 As1' 10.6(7) 12 . . 11_455 ?
O1 Mo3 O4 As1' 173.1(7) . . . 11_455 ?
O3 Mo3 O4 As1' 97.9(7) . . . 11_455 ?
O12 Mo3 O4 As1 -90.4(7) . . . 11_455 ?
O11 Mo3 O4 As1 124.7(16) . . . 11_455 ?
O6 Mo3 O4 As1 10.6(7) 12 . . 11_455 ?
O1 Mo3 O4 As1 173.1(7) . . . 11_455 ?
O3 Mo3 O4 As1 97.9(7) . . . 11_455 ?
O12 Mo3 O4 Mo1 79.4(4) . . . . ?
O11 Mo3 O4 Mo1 -65.4(18) . . . . ?
O6 Mo3 O4 Mo1 -179.5(4) 12 . . . ?
O1 Mo3 O4 Mo1 -17.1(3) . . . . ?
O3 Mo3 O4 Mo1 -92.2(3) . . . . ?
O5 Mo1 O4 As1' 90.7(7) . . . 11_455 ?
O7 Mo1 O4 As1' -132.6(14) . . . 11_455 ?
O6 Mo1 O4 As1' -12.8(6) . . . 11_455 ?
O1 Mo1 O4 As1' -173.0(7) . . . 11_455 ?
O2 Mo1 O4 As1' -98.1(6) . . . 11_455 ?
O5 Mo1 O4 As1 90.7(7) . . . 11_455 ?
O7 Mo1 O4 As1 -132.6(14) . . . 11_455 ?
O6 Mo1 O4 As1 -12.8(6) . . . 11_455 ?
O1 Mo1 O4 As1 -173.0(7) . . . 11_455 ?
O2 Mo1 O4 As1 -98.1(6) . . . 11_455 ?
O5 Mo1 O4 Mo3 -79.6(4) . . . . ?
O7 Mo1 O4 Mo3 57.0(16) . . . . ?
O6 Mo1 O4 Mo3 176.9(4) . . . . ?
O1 Mo1 O4 Mo3 16.6(3) . . . . ?
O2 Mo1 O4 Mo3 91.5(3) . . . . ?
O5 Mo1 O6 Mo3 -118.5(15) . . . 11_455 ?
O7 Mo1 O6 Mo3 134.2(15) . . . 11_455 ?
O1 Mo1 O6 Mo3 5.4(20) . . . 11_455 ?
O4 Mo1 O6 Mo3 -32.8(15) . . . 11_455 ?
O2 Mo1 O6 Mo3 45.8(15) . . . 11_455 ?
O8 Mo2 O9 Mo2 -127.0(4) . . . 2_565 ?
O10 Mo2 O9 Mo2 125.4(3) . . . 2_565 ?
O1 Mo2 O9 Mo2 3.8(5) . . . 2_565 ?
O2 Mo2 O9 Mo2 -37.8(2) . . . 2_565 ?
O3 Mo2 O9 Mo2 37.2(2) . . . 2_565 ?
As1' O3 As1 O2 0.0(1000) . . . 2_565 ?
Mo3 O3 As1 O2 165.1(5) . . . 2_565 ?
Mo2 O3 As1 O2 -46.6(6) . . . 2_565 ?
As1' O3 As1 O4 0.0(1000) . . . 12 ?
Mo3 O3 As1 O4 45.1(7) . . . 12 ?
Mo2 O3 As1 O4 -166.6(5) . . . 12 ?
As1' O3 As1 C1 0.0(1000) . . . . ?
Mo3 O3 As1 C1 -79.6(8) . . . . ?
Mo2 O3 As1 C1 68.7(8) . . . . ?
O3 As1 C1 C6 117.9(12) . . . . ?
O2 As1 C1 C6 -126.0(12) 2_565 . . . ?
O4 As1 C1 C6 -6.9(14) 12 . . . ?
O3 As1 C1 C2 -55.0(16) . . . . ?
O2 As1 C1 C2 61.1(16) 2_565 . . . ?
O4 As1 C1 C2 -179.8(14) 12 . . . ?
C6 C1 C2 C3 2.6(26) . . . . ?
As1 C1 C2 C3 174.6(10) . . . . ?
C1 C2 C3 C4 -2.6(20) . . . . ?
C2 C3 C4 C5 0.6(19) . . . . ?
C2 C3 C4 N1 179.4(14) . . . . ?
C3 C4 C5 C6 1.9(18) . . . . ?
N1 C4 C5 C6 -177.1(13) . . . . ?
C4 C5 C6 C1 -2.0(20) . . . . ?
C2 C1 C6 C5 -0.3(26) . . . . ?
As1 C1 C6 C5 -172.7(10) . . . . ?
As1 O3 As1' O2 0.0(1000) . . . 2_565 ?
Mo3 O3 As1' O2 165.1(5) . . . 2_565 ?
Mo2 O3 As1' O2 -46.6(6) . . . 2_565 ?
As1 O3 As1' O4 0.0(1000) . . . 12 ?
Mo3 O3 As1' O4 45.1(7) . . . 12 ?
Mo2 O3 As1' O4 -166.6(5) . . . 12 ?
As1 O3 As1' C1' 0.0(1000) . . . . ?
Mo3 O3 As1' C1' -70.3(8) . . . . ?
Mo2 O3 As1' C1' 78.0(8) . . . . ?
O3 As1' C1' C6' 117.4(14) . . . . ?
O2 As1' C1' C6' -123.8(14) 2_565 . . . ?
O4 As1' C1' C6' -1.2(15) 12 . . . ?
O3 As1' C1' C2' -53.4(14) . . . . ?
O2 As1' C1' C2' 65.3(15) 2_565 . . . ?
O4 As1' C1' C2' -172.1(13) 12 . . . ?
C6' C1' C2' C3' 6.4(25) . . . . ?
As1' C1' C2' C3' 177.1(11) . . . . ?
C1' C2' C3' C4' -3.7(21) . . . . ?
C2' C3' C4' C5' 1.4(19) . . . . ?
C2' C3' C4' N1' 178.7(14) . . . . ?
C3' C4' C5' C6' -1.4(18) . . . . ?
N1' C4' C5' C6' -178.9(13) . . . . ?
C4' C5' C6' C1' 3.8(20) . . . . ?
C2' C1' C6' C5' -6.6(25) . . . . ?
As1' C1' C6' C5' -176.4(10) . . . . ?
